data_2221366
loop_
_publ_author_name
'Xiao, Guo-Yong'
'Lei, Peng'
'Chi, Hai-Jun'
'Hu, Zhi-Zhi'
'Li, Xiao'

_publ_section_title
<i>cis</i>-Bis[2-(1,3-benzothiazol-2-yl)-1-(4-fluorophenyl)ethenyl](pentane-2,4-dionato-\k^2^<i>O</i>,<i>O</i>')iridium(III)
_journal_coeditor_code HB2924
_journal_issue 4
_journal_name_full 'Acta Crystallographica Section E'
_journal_page_first m440
_journal_paper_doi 10.1107/S1600536809010204
_journal_volume 65
_journal_year 2009
_chemical_formula_iupac '[Ir (C15 H9 F N S)2 (C5 H7 O2)]'
_chemical_formula_moiety 'C35 H25 F2 Ir N2 O2 S2'
_chemical_formula_sum 'C35 H25 F2 Ir N2 O2 S2'
_chemical_formula_weight 799.89
_chemical_name_systematic
;
<i>cis</i>-Bis[2-(1,3-benzothiazol-2-yl)-1-(4-fluorophenyl)ethenyl](pentane-
2,4-dionato-\k^2^<i>O</i>,<i>O</i>')iridium(III)
;
_space_group_IT_number 14
_symmetry_cell_setting monoclinic
_symmetry_space_group_name_Hall '-P 2ybc'
_symmetry_space_group_name_H-M 'P 1 21/c 1'
_atom_sites_solution_hydrogens geom
_atom_sites_solution_primary direct
_atom_sites_solution_secondary difmap
_cell_angle_alpha 90.00
_cell_angle_beta 93.06(3)
_cell_angle_gamma 90.00
_cell_formula_units_Z 4
_cell_length_a 9.1632(18)
_cell_length_b 17.736(4)
_cell_length_c 18.823(4)
_cell_measurement_reflns_used 10390
_cell_measurement_temperature 113(2)
_cell_measurement_theta_max 27.87
_cell_measurement_theta_min 1.58
_cell_volume 3054.7(11)
_computing_cell_refinement 'CrystalClear (Rigaku, 1999)'
_computing_data_collection 'CrystalClear (Rigaku, 1999)'
_computing_data_reduction 'CrystalClear (Rigaku, 1999)'
_computing_molecular_graphics 'SHELXTL (Sheldrick, 2008)'
_computing_publication_material 'SHELXTL (Sheldrick, 2008)'
_computing_structure_refinement 'SHELXL97 (Sheldrick, 2008)'
_computing_structure_solution 'SHELXS97 (Sheldrick, 2008)'
_diffrn_ambient_temperature 113(2)
_diffrn_measured_fraction_theta_full 0.998
_diffrn_measured_fraction_theta_max 0.998
_diffrn_measurement_device_type 'Rigaku Saturn'
_diffrn_measurement_method \w
_diffrn_radiation_monochromator confocal
_diffrn_radiation_source 'rotating anode'
_diffrn_radiation_type 'Mo K\a'
_diffrn_radiation_wavelength 0.71073
_diffrn_reflns_av_R_equivalents 0.0550
_diffrn_reflns_av_sigmaI/netI 0.0511
_diffrn_reflns_limit_h_max 9
_diffrn_reflns_limit_h_min -10
_diffrn_reflns_limit_k_max 20
_diffrn_reflns_limit_k_min -21
_diffrn_reflns_limit_l_max 21
_diffrn_reflns_limit_l_min -22
_diffrn_reflns_number 20289
_diffrn_reflns_theta_full 25.02
_diffrn_reflns_theta_max 25.02
_diffrn_reflns_theta_min 1.58
_diffrn_standards_decay_% 0
_diffrn_standards_interval_count 0
_diffrn_standards_interval_time 0
_diffrn_standards_number 0
_exptl_absorpt_coefficient_mu 4.555
_exptl_absorpt_correction_T_max 0.659
_exptl_absorpt_correction_T_min 0.529
_exptl_absorpt_correction_type multi-scan
_exptl_absorpt_process_details '(SADABS; Sheldrick, 1996)'
_exptl_crystal_colour red
_exptl_crystal_density_diffrn 1.739
_exptl_crystal_density_method 'not measured'
_exptl_crystal_description prism
_exptl_crystal_F_000 1568
_exptl_crystal_size_max 0.16
_exptl_crystal_size_mid 0.14
_exptl_crystal_size_min 0.10
_refine_diff_density_max 1.367
_refine_diff_density_min -2.577
_refine_ls_extinction_method none
_refine_ls_goodness_of_fit_ref 1.045
_refine_ls_hydrogen_treatment constr
_refine_ls_matrix_type full
_refine_ls_number_parameters 399
_refine_ls_number_reflns 5373
_refine_ls_number_restraints 0
_refine_ls_restrained_S_all 1.045
_refine_ls_R_factor_all 0.0324
_refine_ls_R_factor_gt 0.0290
_refine_ls_shift/su_max 0.005
_refine_ls_shift/su_mean 0.000
_refine_ls_structure_factor_coef Fsqd
_refine_ls_weighting_details 'w=1/[\s^2^(Fo^2^)+(0.0328P)^2^] where P=(Fo^2^+2Fc^2^)/3'
_refine_ls_weighting_scheme calc
_refine_ls_wR_factor_gt 0.0670
_refine_ls_wR_factor_ref 0.0686
_reflns_number_gt 4792
_reflns_number_total 5373
_reflns_threshold_expression I>2\s(I)
_cod_data_source_file hb2924.cif
_cod_data_source_block I
_cod_depositor_comments
;
The following automatic conversions were performed:
'_symmetry_cell_setting' value 'Monoclinic' changed to 'monoclinic'
according to '/home/saulius/struct/CIF-dictionaries/cif_core.dic'
dictionary named 'cif_core.dic' version 2.4.1 from 2010-06-29.

Automatic conversion script
Id: cif_fix_enum 1527 2010-12-29 10:47:43Z saulius 

The following automatic conversions were performed:

'_symmetry_cell_setting' value 'Monoclinic' changed to 'monoclinic'
according to /home/saulius/struct/CIF-dictionaries/cif_core.dic
dictionary named 'cif_core.dic' version 2.4.1 from 2010-06-29.

Automatic conversion script
Id: cif_fix_values 1715 2011-07-08 13:25:40Z adriana 
;
_cod_original_sg_symbol_H-M 'P 21/c'
_cod_database_code 2221366
_cod_database_fobs_code 2221366

loop_
_symmetry_equiv_pos_as_xyz
'x, y, z'
'-x, y+1/2, -z+1/2'
'-x, -y, -z'
'x, -y-1/2, z-1/2'

loop_
_atom_site_type_symbol
_atom_site_label
_atom_site_fract_x
_atom_site_fract_y
_atom_site_fract_z
_atom_site_U_iso_or_equiv
_atom_site_adp_type
_atom_site_calc_flag
_atom_site_refinement_flags
_atom_site_occupancy
_atom_site_disorder_assembly
_atom_site_disorder_group
Ir Ir1 0.914147(14) 0.885461(7) 0.233249(7) 0.01190(7) Uani d . 1 . .
S S1 0.66028(11) 1.04464(5) 0.36383(6) 0.0239(2) Uani d . 1 . .
S S2 1.28983(11) 0.75043(6) 0.16085(6) 0.0256(3) Uani d . 1 . .
F F1 1.5245(3) 1.09581(13) 0.14514(15) 0.0368(7) Uani d . 1 . .
F F2 0.9677(3) 0.84075(14) 0.60215(13) 0.0403(7) Uani d . 1 . .
O O1 0.8070(3) 0.77954(13) 0.21589(14) 0.0151(6) Uani d . 1 . .
O O2 0.7795(3) 0.92998(13) 0.14703(14) 0.0182(6) Uani d . 1 . .
N N1 0.7667(3) 0.93021(16) 0.29937(16) 0.0133(7) Uani d . 1 . .
N N2 1.0741(3) 0.84154(16) 0.17349(17) 0.0158(7) Uani d . 1 . .
C C1 0.5810(4) 0.9564(2) 0.3751(2) 0.0206(9) Uani d . 1 . .
C C2 0.4627(4) 0.9380(2) 0.4159(2) 0.0265(10) Uani d . 1 . .
H H2 0.4141 0.9749 0.4405 0.032 Uiso calc R 1 . .
C C3 0.4204(4) 0.8629(2) 0.4183(2) 0.0290(11) Uani d . 1 . .
H H3 0.3431 0.8489 0.4454 0.035 Uiso calc R 1 . .
C C4 0.4931(4) 0.8086(2) 0.3802(2) 0.0259(10) Uani d . 1 . .
H H4 0.4628 0.7586 0.3826 0.031 Uiso calc R 1 . .
C C5 0.6090(4) 0.8264(2) 0.3390(2) 0.0193(9) Uani d . 1 . .
H H5 0.6559 0.7894 0.3137 0.023 Uiso calc R 1 . .
C C6 0.6529(4) 0.9014(2) 0.3367(2) 0.0159(9) Uani d . 1 . .
C C7 0.7865(4) 1.0049(2) 0.3091(2) 0.0175(9) Uani d . 1 . .
C C8 0.9091(4) 1.0382(2) 0.2803(2) 0.0169(9) Uani d . 1 . .
H H8 0.9285 1.0896 0.2836 0.020 Uiso calc R 1 . .
C C9 0.9980(4) 0.9889(2) 0.2469(2) 0.0149(8) Uani d . 1 . .
C C10 1.1375(4) 1.01596(19) 0.21908(19) 0.0140(8) Uani d . 1 . .
C C11 1.1421(4) 1.0838(2) 0.1814(2) 0.0186(9) Uani d . 1 . .
H H11 1.0570 1.1119 0.1737 0.022 Uiso calc R 1 . .
C C12 1.2707(5) 1.10982(19) 0.1553(2) 0.0233(10) Uani d . 1 . .
H H12 1.2725 1.1540 0.1288 0.028 Uiso calc R 1 . .
C C13 1.3955(4) 1.0689(2) 0.1695(2) 0.0221(9) Uani d . 1 . .
C C14 1.3982(4) 1.0015(2) 0.2060(2) 0.0217(9) Uani d . 1 . .
H H14 1.4845 0.9744 0.2137 0.026 Uiso calc R 1 . .
C C15 1.2674(4) 0.9756(2) 0.2307(2) 0.0174(9) Uani d . 1 . .
H H15 1.2661 0.9303 0.2555 0.021 Uiso calc R 1 . .
C C16 1.2342(4) 0.8054(2) 0.0874(2) 0.0212(9) Uani d . 1 . .
C C17 1.2906(4) 0.8077(2) 0.0208(2) 0.0250(10) Uani d . 1 . .
H H17 1.3676 0.7764 0.0098 0.030 Uiso calc R 1 . .
C C18 1.2303(4) 0.8576(2) -0.0292(2) 0.0273(10) Uani d . 1 . .
H H18 1.2666 0.8597 -0.0743 0.033 Uiso calc R 1 . .
C C19 1.1142(5) 0.9049(2) -0.0119(2) 0.0252(10) Uani d . 1 . .
H H19 1.0752 0.9386 -0.0457 0.030 Uiso calc R 1 . .
C C20 1.0576(4) 0.9023(2) 0.0542(2) 0.0209(9) Uani d . 1 . .
H H20 0.9808 0.9339 0.0650 0.025 Uiso calc R 1 . .
C C21 1.1164(4) 0.8520(2) 0.1048(2) 0.0167(9) Uani d . 1 . .
C C22 1.1555(4) 0.7908(2) 0.2101(2) 0.0192(9) Uani d . 1 . .
C C23 1.1358(4) 0.7834(2) 0.2839(2) 0.0176(9) Uani d . 1 . .
H H23 1.1867 0.7486 0.3127 0.021 Uiso calc R 1 . .
C C24 1.0345(4) 0.83243(19) 0.3087(2) 0.0175(9) Uani d . 1 . .
C C25 1.0106(4) 0.83624(19) 0.3856(2) 0.0150(8) Uani d . 1 . .
C C26 1.0432(5) 0.9016(2) 0.4245(2) 0.0238(10) Uani d . 1 . .
H H26 1.0747 0.9445 0.4013 0.029 Uiso calc R 1 . .
C C27 1.0292(5) 0.9029(2) 0.4973(2) 0.0272(10) Uani d . 1 . .
H H27 1.0534 0.9460 0.5236 0.033 Uiso calc R 1 . .
C C28 0.9786(4) 0.8394(2) 0.5300(2) 0.0255(10) Uani d . 1 . .
C C29 0.9402(4) 0.7751(2) 0.4934(2) 0.0252(10) Uani d . 1 . .
H H29 0.9022 0.7337 0.5165 0.030 Uiso calc R 1 . .
C C30 0.9599(4) 0.7738(2) 0.4208(2) 0.0205(9) Uani d . 1 . .
H H30 0.9385 0.7299 0.3953 0.025 Uiso calc R 1 . .
C C31 0.6666(4) 0.6829(2) 0.1608(2) 0.0266(10) Uani d . 1 . .
H H31A 0.7460 0.6495 0.1738 0.040 Uiso calc R 1 . .
H H31B 0.6284 0.6709 0.1137 0.040 Uiso calc R 1 . .
H H31C 0.5910 0.6772 0.1937 0.040 Uiso calc R 1 . .
C C32 0.7211(4) 0.7637(2) 0.1626(2) 0.0178(9) Uani d . 1 . .
C C33 0.6716(4) 0.8130(2) 0.1087(2) 0.0200(9) Uani d . 1 . .
H H33 0.6150 0.7918 0.0714 0.024 Uiso calc R 1 . .
C C34 0.6972(4) 0.89059(19) 0.1044(2) 0.0182(9) Uani d . 1 . .
C C35 0.6229(4) 0.9345(2) 0.0443(2) 0.0258(10) Uani d . 1 . .
H H35A 0.5891 0.9818 0.0620 0.039 Uiso calc R 1 . .
H H35B 0.5414 0.9062 0.0244 0.039 Uiso calc R 1 . .
H H35C 0.6910 0.9436 0.0082 0.039 Uiso calc R 1 . .

loop_
_atom_site_aniso_label
_atom_site_aniso_U_11
_atom_site_aniso_U_22
_atom_site_aniso_U_33
_atom_site_aniso_U_12
_atom_site_aniso_U_13
_atom_site_aniso_U_23
Ir1 0.01140(11) 0.01073(11) 0.01329(12) 0.00056(5) -0.00189(7) -0.00079(5)
S1 0.0190(6) 0.0185(5) 0.0348(7) 0.0027(4) 0.0051(4) -0.0084(5)
S2 0.0216(6) 0.0302(6) 0.0253(7) 0.0104(5) 0.0026(4) -0.0051(5)
F1 0.0272(15) 0.0348(14) 0.0501(19) -0.0077(12) 0.0173(12) 0.0091(13)
F2 0.0611(19) 0.0461(16) 0.0138(15) 0.0079(13) 0.0026(12) -0.0008(12)
O1 0.0159(15) 0.0150(13) 0.0143(15) -0.0023(11) -0.0009(11) 0.0011(11)
O2 0.0196(15) 0.0139(14) 0.0204(16) 0.0014(12) -0.0054(11) -0.0001(12)
N1 0.0143(17) 0.0149(17) 0.0107(17) 0.0001(13) -0.0013(12) -0.0015(14)
N2 0.0152(17) 0.0144(17) 0.0177(19) -0.0022(14) -0.0011(13) -0.0049(14)
C1 0.016(2) 0.019(2) 0.026(3) 0.0011(17) -0.0021(17) -0.0025(18)
C2 0.020(2) 0.031(2) 0.029(3) 0.0056(19) 0.0019(18) -0.004(2)
C3 0.018(2) 0.035(3) 0.034(3) 0.000(2) 0.0039(19) 0.002(2)
C4 0.020(2) 0.025(2) 0.032(3) -0.0017(19) 0.0001(18) 0.000(2)
C5 0.017(2) 0.019(2) 0.021(2) 0.0022(17) -0.0030(16) -0.0006(17)
C6 0.012(2) 0.021(2) 0.014(2) 0.0031(17) -0.0020(15) -0.0008(17)
C7 0.012(2) 0.022(2) 0.019(2) 0.0040(17) -0.0044(15) -0.0051(18)
C8 0.018(2) 0.0093(19) 0.023(2) -0.0016(16) -0.0021(16) -0.0011(17)
C9 0.017(2) 0.016(2) 0.012(2) 0.0013(17) -0.0036(15) 0.0020(16)
C10 0.019(2) 0.0140(19) 0.009(2) -0.0043(16) -0.0004(15) -0.0023(16)
C11 0.021(2) 0.014(2) 0.020(2) 0.0050(17) -0.0021(16) 0.0002(17)
C12 0.033(3) 0.013(2) 0.024(3) -0.0005(17) 0.005(2) 0.0048(17)
C13 0.019(2) 0.026(2) 0.022(2) -0.0073(18) 0.0077(17) -0.0017(19)
C14 0.014(2) 0.022(2) 0.028(3) -0.0019(18) -0.0042(17) 0.000(2)
C15 0.017(2) 0.0137(19) 0.021(2) -0.0018(17) -0.0030(16) 0.0028(17)
C16 0.013(2) 0.025(2) 0.026(3) -0.0034(18) 0.0031(17) -0.0086(19)
C17 0.019(2) 0.029(2) 0.027(3) -0.0072(19) 0.0046(18) -0.011(2)
C18 0.028(3) 0.034(2) 0.020(3) -0.018(2) 0.0068(18) -0.005(2)
C19 0.032(3) 0.020(2) 0.023(3) -0.011(2) 0.0017(19) 0.0021(19)
C20 0.024(2) 0.018(2) 0.020(2) -0.0042(18) -0.0023(17) -0.0009(19)
C21 0.018(2) 0.015(2) 0.017(2) -0.0063(17) 0.0012(16) -0.0051(18)
C22 0.015(2) 0.013(2) 0.030(3) -0.0002(17) -0.0009(17) -0.0014(18)
C23 0.019(2) 0.017(2) 0.016(2) 0.0020(17) -0.0036(16) -0.0025(17)
C24 0.015(2) 0.010(2) 0.027(3) -0.0047(16) -0.0021(16) 0.0000(17)
C25 0.0101(19) 0.017(2) 0.018(2) 0.0042(16) -0.0041(15) -0.0021(17)
C26 0.029(3) 0.019(2) 0.024(3) 0.0003(18) -0.0016(19) 0.0010(19)
C27 0.037(3) 0.024(2) 0.020(3) 0.007(2) -0.0065(19) -0.010(2)
C28 0.030(3) 0.033(3) 0.013(2) 0.011(2) -0.0030(17) 0.002(2)
C29 0.028(3) 0.022(2) 0.025(3) 0.0038(19) 0.0007(18) 0.0072(19)
C30 0.022(2) 0.019(2) 0.020(2) 0.0023(17) -0.0032(17) 0.0005(18)
C31 0.025(2) 0.020(2) 0.033(3) -0.0095(18) -0.0069(18) 0.001(2)
C32 0.013(2) 0.017(2) 0.024(3) -0.0030(17) 0.0025(16) -0.0024(18)
C33 0.021(2) 0.021(2) 0.018(2) -0.0076(17) -0.0081(16) -0.0038(18)
C34 0.017(2) 0.021(2) 0.017(2) 0.0016(16) -0.0033(17) 0.0028(17)
C35 0.027(2) 0.022(2) 0.027(3) -0.0014(18) -0.0109(18) 0.0031(19)

loop_
_atom_type_symbol
_atom_type_description
_atom_type_scat_dispersion_real
_atom_type_scat_dispersion_imag
_atom_type_scat_source
C C 0.0033 0.0016
; International Tables
Vol. C, Tables 4.2.6.8 and 6.1.1.4
;
H H 0.0000 0.0000
; International Tables
Vol. C, Tables 4.2.6.8 and 6.1.1.4
;
N N 0.0061 0.0033
; International Tables
Vol. C, Tables 4.2.6.8 and 6.1.1.4
;
O O 0.0106 0.0060
; International Tables
Vol. C, Tables 4.2.6.8 and 6.1.1.4
;
F F 0.0171 0.0103
; International Tables
Vol. C, Tables 4.2.6.8 and 6.1.1.4
;
S S 0.1246 0.1234
; International Tables
Vol. C, Tables 4.2.6.8 and 6.1.1.4
;
Ir Ir -1.4442 7.9887
; International Tables
Vol. C, Tables 4.2.6.8 and 6.1.1.4
;

loop_
_geom_angle_atom_site_label_1
_geom_angle_atom_site_label_2
_geom_angle_atom_site_label_3
_geom_angle_site_symmetry_1
_geom_angle_site_symmetry_3
_geom_angle
_geom_angle_publ_flag
C24 Ir1 C9 . . 98.48(15) ?
C24 Ir1 N1 . . 96.20(14) n
C9 Ir1 N1 . . 80.09(13) n
C24 Ir1 N2 . . 80.01(14) n
C9 Ir1 N2 . . 97.92(13) n
N1 Ir1 N2 . . 175.46(12) ?
C24 Ir1 O2 . . 173.43(12) ?
C9 Ir1 O2 . . 87.76(12) ?
N1 Ir1 O2 . . 86.88(11) ?
N2 Ir1 O2 . . 97.15(11) ?
C24 Ir1 O1 . . 85.77(12) ?
C9 Ir1 O1 . . 175.04(12) ?
N1 Ir1 O1 . . 96.96(10) ?
N2 Ir1 O1 . . 85.30(10) ?
O2 Ir1 O1 . . 88.10(10) ?
C7 S1 C1 . . 90.17(18) ?
C22 S2 C16 . . 90.42(18) ?
C32 O1 Ir1 . . 125.0(2) ?
C34 O2 Ir1 . . 124.9(2) ?
C7 N1 C6 . . 113.1(3) ?
C7 N1 Ir1 . . 112.0(2) ?
C6 N1 Ir1 . . 134.8(2) ?
C22 N2 C21 . . 113.3(3) ?
C22 N2 Ir1 . . 111.7(3) ?
C21 N2 Ir1 . . 135.0(3) ?
C2 C1 C6 . . 121.4(4) ?
C2 C1 S1 . . 128.0(3) ?
C6 C1 S1 . . 110.6(3) ?
C3 C2 C1 . . 117.8(4) ?
C3 C2 H2 . . 121.1 ?
C1 C2 H2 . . 121.1 ?
C2 C3 C4 . . 120.4(4) ?
C2 C3 H3 . . 119.8 ?
C4 C3 H3 . . 119.8 ?
C5 C4 C3 . . 122.2(4) ?
C5 C4 H4 . . 118.9 ?
C3 C4 H4 . . 118.9 ?
C4 C5 C6 . . 117.9(4) ?
C4 C5 H5 . . 121.1 ?
C6 C5 H5 . . 121.1 ?
N1 C6 C5 . . 126.5(3) ?
N1 C6 C1 . . 113.1(3) ?
C5 C6 C1 . . 120.3(3) ?
N1 C7 C8 . . 117.8(3) ?
N1 C7 S1 . . 112.9(3) ?
C8 C7 S1 . . 129.0(3) ?
C9 C8 C7 . . 114.6(3) ?
C9 C8 H8 . . 122.7 ?
C7 C8 H8 . . 122.7 ?
C8 C9 C10 . . 119.9(3) ?
C8 C9 Ir1 . . 114.2(3) ?
C10 C9 Ir1 . . 125.7(3) ?
C15 C10 C11 . . 118.2(3) ?
C15 C10 C9 . . 121.4(3) ?
C11 C10 C9 . . 120.4(3) ?
C12 C11 C10 . . 121.2(4) ?
C12 C11 H11 . . 119.4 ?
C10 C11 H11 . . 119.4 ?
C13 C12 C11 . . 118.3(4) ?
C13 C12 H12 . . 120.8 ?
C11 C12 H12 . . 120.8 ?
C12 C13 F1 . . 118.4(4) ?
C12 C13 C14 . . 123.3(3) ?
F1 C13 C14 . . 118.3(4) ?
C13 C14 C15 . . 117.5(4) ?
C13 C14 H14 . . 121.2 ?
C15 C14 H14 . . 121.2 ?
C14 C15 C10 . . 121.5(4) ?
C14 C15 H15 . . 119.3 ?
C10 C15 H15 . . 119.3 ?
C17 C16 C21 . . 121.4(4) ?
C17 C16 S2 . . 128.9(3) ?
C21 C16 S2 . . 109.7(3) ?
C16 C17 C18 . . 118.7(4) ?
C16 C17 H17 . . 120.6 ?
C18 C17 H17 . . 120.6 ?
C17 C18 C19 . . 120.2(4) ?
C17 C18 H18 . . 119.9 ?
C19 C18 H18 . . 119.9 ?
C20 C19 C18 . . 121.1(4) ?
C20 C19 H19 . . 119.4 ?
C18 C19 H19 . . 119.4 ?
C19 C20 C21 . . 119.3(4) ?
C19 C20 H20 . . 120.4 ?
C21 C20 H20 . . 120.4 ?
N2 C21 C20 . . 127.4(4) ?
N2 C21 C16 . . 113.3(4) ?
C20 C21 C16 . . 119.3(4) ?
N2 C22 C23 . . 118.1(3) ?
N2 C22 S2 . . 113.3(3) ?
C23 C22 S2 . . 128.1(3) ?
C24 C23 C22 . . 113.6(4) ?
C24 C23 H23 . . 123.2 ?
C22 C23 H23 . . 123.2 ?
C23 C24 C25 . . 120.1(4) ?
C23 C24 Ir1 . . 114.6(3) ?
C25 C24 Ir1 . . 124.9(3) ?
C30 C25 C26 . . 118.8(4) ?
C30 C25 C24 . . 120.3(3) ?
C26 C25 C24 . . 120.9(3) ?
C27 C26 C25 . . 120.4(4) ?
C27 C26 H26 . . 119.8 ?
C25 C26 H26 . . 119.8 ?
C28 C27 C26 . . 118.7(4) ?
C28 C27 H27 . . 120.7 ?
C26 C27 H27 . . 120.7 ?
F2 C28 C29 . . 118.9(4) ?
F2 C28 C27 . . 118.3(4) ?
C29 C28 C27 . . 122.8(4) ?
C28 C29 C30 . . 117.7(4) ?
C28 C29 H29 . . 121.1 ?
C30 C29 H29 . . 121.1 ?
C25 C30 C29 . . 121.5(4) ?
C25 C30 H30 . . 119.2 ?
C29 C30 H30 . . 119.2 ?
C32 C31 H31A . . 109.5 ?
C32 C31 H31B . . 109.5 ?
H31A C31 H31B . . 109.5 ?
C32 C31 H31C . . 109.5 ?
H31A C31 H31C . . 109.5 ?
H31B C31 H31C . . 109.5 ?
O1 C32 C33 . . 126.7(3) ?
O1 C32 C31 . . 114.5(3) ?
C33 C32 C31 . . 118.7(4) ?
C32 C33 C34 . . 127.5(4) ?
C32 C33 H33 . . 116.2 ?
C34 C33 H33 . . 116.2 ?
O2 C34 C33 . . 126.5(4) ?
O2 C34 C35 . . 114.6(3) ?
C33 C34 C35 . . 118.8(3) ?
C34 C35 H35A . . 109.5 ?
C34 C35 H35B . . 109.5 ?
H35A C35 H35B . . 109.5 ?
C34 C35 H35C . . 109.5 ?
H35A C35 H35C . . 109.5 ?
H35B C35 H35C . . 109.5 ?

loop_
_geom_bond_atom_site_label_1
_geom_bond_atom_site_label_2
_geom_bond_site_symmetry_2
_geom_bond_distance
_geom_bond_publ_flag
Ir1 C9 . 2.000(4) yes
Ir1 C24 . 1.988(4) yes
Ir1 N1 . 2.045(3) yes
Ir1 N2 . 2.049(3) yes
Ir1 O1 . 2.137(2) yes
Ir1 O2 . 2.137(3) yes
S1 C7 . 1.739(4) ?
S1 C1 . 1.743(4) ?
S2 C22 . 1.734(4) ?
S2 C16 . 1.746(4) ?
F1 C13 . 1.376(4) ?
F2 C28 . 1.368(5) ?
O1 C32 . 1.273(5) ?
O2 C34 . 1.280(5) ?
N1 C7 . 1.348(4) ?
N1 C6 . 1.386(5) ?
N2 C22 . 1.336(5) ?
N2 C21 . 1.382(5) ?
C1 C2 . 1.399(5) ?
C1 C6 . 1.399(5) ?
C2 C3 . 1.389(6) ?
C2 H2 . 0.9300 ?
C3 C4 . 1.391(6) ?
C3 H3 . 0.9300 ?
C4 C5 . 1.385(5) ?
C4 H4 . 0.9300 ?
C5 C6 . 1.391(5) ?
C5 H5 . 0.9300 ?
C7 C8 . 1.404(5) ?
C8 C9 . 1.371(5) ?
C8 H8 . 0.9300 ?
C9 C10 . 1.486(5) ?
C10 C15 . 1.396(5) ?
C10 C11 . 1.399(5) ?
C11 C12 . 1.380(5) ?
C11 H11 . 0.9300 ?
C12 C13 . 1.369(6) ?
C12 H12 . 0.9300 ?
C13 C14 . 1.378(6) ?
C14 C15 . 1.387(5) ?
C14 H14 . 0.9300 ?
C15 H15 . 0.9300 ?
C16 C17 . 1.380(5) ?
C16 C21 . 1.411(5) ?
C17 C18 . 1.385(6) ?
C17 H17 . 0.9300 ?
C18 C19 . 1.407(6) ?
C18 H18 . 0.9300 ?
C19 C20 . 1.373(5) ?
C19 H19 . 0.9300 ?
C20 C21 . 1.393(6) ?
C20 H20 . 0.9300 ?
C22 C23 . 1.416(5) ?
C23 C24 . 1.372(5) ?
C23 H23 . 0.9300 ?
C24 C25 . 1.477(5) ?
C25 C30 . 1.384(5) ?
C25 C26 . 1.394(5) ?
C26 C27 . 1.384(6) ?
C26 H26 . 0.9300 ?
C27 C28 . 1.375(6) ?
C27 H27 . 0.9300 ?
C28 C29 . 1.369(6) ?
C29 C30 . 1.388(5) ?
C29 H29 . 0.9300 ?
C30 H30 . 0.9300 ?
C31 C32 . 1.518(5) ?
C31 H31A . 0.9600 ?
C31 H31B . 0.9600 ?
C31 H31C . 0.9600 ?
C32 C33 . 1.397(5) ?
C33 C34 . 1.399(5) ?
C33 H33 . 0.9300 ?
C34 C35 . 1.505(5) ?
C35 H35A . 0.9600 ?
C35 H35B . 0.9600 ?
C35 H35C . 0.9600 ?

loop_
_geom_torsion_atom_site_label_1
_geom_torsion_atom_site_label_2
_geom_torsion_atom_site_label_3
_geom_torsion_atom_site_label_4
_geom_torsion_site_symmetry_1
_geom_torsion_site_symmetry_2
_geom_torsion_site_symmetry_3
_geom_torsion_site_symmetry_4
_geom_torsion
_geom_torsion_publ_flag
C24 Ir1 O1 C32 . . . . -167.6(3) ?
C9 Ir1 O1 C32 . . . . 43.4(15) ?
N1 Ir1 O1 C32 . . . . 96.7(3) ?
N2 Ir1 O1 C32 . . . . -87.3(3) ?
O2 Ir1 O1 C32 . . . . 10.0(3) ?
C24 Ir1 O2 C34 . . . . 11.2(12) ?
C9 Ir1 O2 C34 . . . . 172.9(3) ?
N1 Ir1 O2 C34 . . . . -106.9(3) ?
N2 Ir1 O2 C34 . . . . 75.2(3) ?
O1 Ir1 O2 C34 . . . . -9.9(3) ?
C24 Ir1 N1 C7 . . . . 106.5(3) ?
C9 Ir1 N1 C7 . . . . 9.0(3) ?
N2 Ir1 N1 C7 . . . . 73.3(14) ?
O2 Ir1 N1 C7 . . . . -79.3(3) ?
O1 Ir1 N1 C7 . . . . -167.0(2) ?
C24 Ir1 N1 C6 . . . . -72.7(4) ?
C9 Ir1 N1 C6 . . . . -170.3(4) ?
N2 Ir1 N1 C6 . . . . -106.0(13) ?
O2 Ir1 N1 C6 . . . . 101.4(4) ?
O1 Ir1 N1 C6 . . . . 13.7(4) ?
C24 Ir1 N2 C22 . . . . 11.8(3) ?
C9 Ir1 N2 C22 . . . . 109.1(3) ?
N1 Ir1 N2 C22 . . . . 45.4(15) ?
O2 Ir1 N2 C22 . . . . -162.2(2) ?
O1 Ir1 N2 C22 . . . . -74.7(2) ?
C24 Ir1 N2 C21 . . . . -168.5(4) ?
C9 Ir1 N2 C21 . . . . -71.2(4) ?
N1 Ir1 N2 C21 . . . . -134.9(13) ?
O2 Ir1 N2 C21 . . . . 17.5(3) ?
O1 Ir1 N2 C21 . . . . 105.0(3) ?
C7 S1 C1 C2 . . . . 179.4(4) ?
C7 S1 C1 C6 . . . . -0.3(3) ?
C6 C1 C2 C3 . . . . 1.2(6) ?
S1 C1 C2 C3 . . . . -178.4(3) ?
C1 C2 C3 C4 . . . . -0.9(6) ?
C2 C3 C4 C5 . . . . 0.1(7) ?
C3 C4 C5 C6 . . . . 0.4(6) ?
C7 N1 C6 C5 . . . . -178.1(4) ?
Ir1 N1 C6 C5 . . . . 1.2(6) ?
C7 N1 C6 C1 . . . . 1.4(5) ?
Ir1 N1 C6 C1 . . . . -179.3(3) ?
C4 C5 C6 N1 . . . . 179.3(4) ?
C4 C5 C6 C1 . . . . -0.1(6) ?
C2 C1 C6 N1 . . . . 179.7(4) ?
S1 C1 C6 N1 . . . . -0.5(5) ?
C2 C1 C6 C5 . . . . -0.7(6) ?
S1 C1 C6 C5 . . . . 179.0(3) ?
C6 N1 C7 C8 . . . . 172.9(3) ?
Ir1 N1 C7 C8 . . . . -6.6(4) ?
C6 N1 C7 S1 . . . . -1.7(4) ?
Ir1 N1 C7 S1 . . . . 178.90(17) ?
C1 S1 C7 N1 . . . . 1.1(3) ?
C1 S1 C7 C8 . . . . -172.6(4) ?
N1 C7 C8 C9 . . . . -1.9(5) ?
S1 C7 C8 C9 . . . . 171.6(3) ?
C7 C8 C9 C10 . . . . -175.3(3) ?
C7 C8 C9 Ir1 . . . . 9.7(5) ?
C24 Ir1 C9 C8 . . . . -105.1(3) ?
N1 Ir1 C9 C8 . . . . -10.2(3) ?
N2 Ir1 C9 C8 . . . . 173.9(3) ?
O2 Ir1 C9 C8 . . . . 77.0(3) ?
O1 Ir1 C9 C8 . . . . 43.7(16) ?
C24 Ir1 C9 C10 . . . . 80.3(3) ?
N1 Ir1 C9 C10 . . . . 175.1(3) ?
N2 Ir1 C9 C10 . . . . -0.8(3) ?
O2 Ir1 C9 C10 . . . . -97.7(3) ?
O1 Ir1 C9 C10 . . . . -131.0(13) ?
C8 C9 C10 C15 . . . . 134.5(4) ?
Ir1 C9 C10 C15 . . . . -51.1(5) ?
C8 C9 C10 C11 . . . . -44.4(5) ?
Ir1 C9 C10 C11 . . . . 130.0(3) ?
C15 C10 C11 C12 . . . . 0.9(6) ?
C9 C10 C11 C12 . . . . 179.9(4) ?
C10 C11 C12 C13 . . . . -2.3(6) ?
C11 C12 C13 F1 . . . . -178.4(4) ?
C11 C12 C13 C14 . . . . 2.7(6) ?
C12 C13 C14 C15 . . . . -1.6(6) ?
F1 C13 C14 C15 . . . . 179.5(3) ?
C13 C14 C15 C10 . . . . 0.1(6) ?
C11 C10 C15 C14 . . . . 0.3(6) ?
C9 C10 C15 C14 . . . . -178.7(4) ?
C22 S2 C16 C17 . . . . 179.6(4) ?
C22 S2 C16 C21 . . . . 0.4(3) ?
C21 C16 C17 C18 . . . . 0.7(6) ?
S2 C16 C17 C18 . . . . -178.5(3) ?
C16 C17 C18 C19 . . . . 0.3(6) ?
C17 C18 C19 C20 . . . . -0.7(6) ?
C18 C19 C20 C21 . . . . 0.1(6) ?
C22 N2 C21 C20 . . . . -177.6(4) ?
Ir1 N2 C21 C20 . . . . 2.7(6) ?
C22 N2 C21 C16 . . . . 1.5(5) ?
Ir1 N2 C21 C16 . . . . -178.2(3) ?
C19 C20 C21 N2 . . . . 179.9(4) ?
C19 C20 C21 C16 . . . . 0.8(6) ?
C17 C16 C21 N2 . . . . 179.6(3) ?
S2 C16 C21 N2 . . . . -1.1(4) ?
C17 C16 C21 C20 . . . . -1.2(6) ?
S2 C16 C21 C20 . . . . 178.1(3) ?
C21 N2 C22 C23 . . . . 171.1(3) ?
Ir1 N2 C22 C23 . . . . -9.1(4) ?
C21 N2 C22 S2 . . . . -1.2(4) ?
Ir1 N2 C22 S2 . . . . 178.58(16) ?
C16 S2 C22 N2 . . . . 0.5(3) ?
C16 S2 C22 C23 . . . . -170.9(4) ?
N2 C22 C23 C24 . . . . -1.5(5) ?
S2 C22 C23 C24 . . . . 169.5(3) ?
C22 C23 C24 C25 . . . . -174.8(3) ?
C22 C23 C24 Ir1 . . . . 11.9(4) ?
C9 Ir1 C24 C23 . . . . -109.6(3) ?
N1 Ir1 C24 C23 . . . . 169.6(3) ?
N2 Ir1 C24 C23 . . . . -13.0(3) ?
O2 Ir1 C24 C23 . . . . 51.9(12) ?
O1 Ir1 C24 C23 . . . . 73.0(3) ?
C9 Ir1 C24 C25 . . . . 77.5(3) ?
N1 Ir1 C24 C25 . . . . -3.4(3) ?
N2 Ir1 C24 C25 . . . . 174.1(3) ?
O2 Ir1 C24 C25 . . . . -121.1(10) ?
O1 Ir1 C24 C25 . . . . -99.9(3) ?
C23 C24 C25 C30 . . . . -62.4(5) ?
Ir1 C24 C25 C30 . . . . 110.2(3) ?
C23 C24 C25 C26 . . . . 115.4(4) ?
Ir1 C24 C25 C26 . . . . -72.1(4) ?
C30 C25 C26 C27 . . . . 1.9(6) ?
C24 C25 C26 C27 . . . . -175.9(4) ?
C25 C26 C27 C28 . . . . -1.8(6) ?
C26 C27 C28 F2 . . . . 178.8(4) ?
C26 C27 C28 C29 . . . . -0.7(6) ?
F2 C28 C29 C30 . . . . -176.5(3) ?
C27 C28 C29 C30 . . . . 2.9(6) ?
C26 C25 C30 C29 . . . . 0.4(6) ?
C24 C25 C30 C29 . . . . 178.2(3) ?
C28 C29 C30 C25 . . . . -2.8(6) ?
Ir1 O1 C32 C33 . . . . -5.2(6) ?
Ir1 O1 C32 C31 . . . . 176.5(2) ?
O1 C32 C33 C34 . . . . -4.9(7) ?
C31 C32 C33 C34 . . . . 173.4(4) ?
Ir1 O2 C34 C33 . . . . 4.8(6) ?
Ir1 O2 C34 C35 . . . . -175.1(2) ?
C32 C33 C34 O2 . . . . 5.1(7) ?
C32 C33 C34 C35 . . . . -175.0(4) ?
